data_4065296
loop_
_publ_author_name
'Williams, Gary L.'
'Parks, Christopher M.'
'Smith, C. Robert'
'Adams, Harry'
'Haynes, Anthony'
'Meijer, Anthony J. H. M.'
'Sunley, Glenn J.'
'Gaemers, Sander'

_publ_section_title
;
 Mechanistic Study of Rhodium/xantphos-Catalyzed Methanol Carbonylation
;
_journal_issue 22
_journal_name_full Organometallics
_journal_page_first 6166
_journal_paper_doi 10.1021/om2006968
_journal_volume 30
_journal_year 2011
_chemical_formula_sum 'C44 H40 Cl O2 P2 Rh'
_chemical_formula_weight 801.06
_chemical_name_systematic
;
 ?
;
_space_group_IT_number 14
_symmetry_cell_setting monoclinic
_symmetry_space_group_name_Hall '-P 2ybc'
_symmetry_space_group_name_H-M 'P 1 21/c 1'
_atom_sites_solution_hydrogens geom
_atom_sites_solution_primary direct
_atom_sites_solution_secondary difmap
_audit_creation_method SHELXL-97
_cell_angle_alpha 90.00
_cell_angle_beta 100.689(3)
_cell_angle_gamma 90.00
_cell_formula_units_Z 4
_cell_length_a 11.0600(6)
_cell_length_b 20.5799(11)
_cell_length_c 16.6732(8)
_cell_measurement_reflns_used 3663
_cell_measurement_temperature 150(2)
_cell_measurement_theta_max 20.35
_cell_measurement_theta_min 2.63
_cell_volume 3729.2(3)
_computing_cell_refinement 'Bruker SMART'
_computing_data_collection 'Bruker SMART'
_computing_data_reduction 'Bruker SAINT'
_computing_molecular_graphics 'Bruker SHELXTL'
_computing_publication_material 'Bruker SHELXTL'
_computing_structure_refinement 'SHELXL-97 (Sheldrick, 1997)'
_computing_structure_solution 'SHELXS-97 (Sheldrick, 1990)'
_diffrn_ambient_temperature 150(2)
_diffrn_detector_area_resol_mean 100
_diffrn_measured_fraction_theta_full 0.999
_diffrn_measured_fraction_theta_max 0.998
_diffrn_measurement_device_type 'CCD area detector'
_diffrn_measurement_method 'phi and omega scans'
_diffrn_radiation_monochromator graphite
_diffrn_radiation_source 'fine-focus sealed tube'
_diffrn_radiation_type MoK\a
_diffrn_radiation_wavelength 0.71073
_diffrn_reflns_av_R_equivalents 0.1568
_diffrn_reflns_av_sigmaI/netI 0.1276
_diffrn_reflns_limit_h_max 14
_diffrn_reflns_limit_h_min -14
_diffrn_reflns_limit_k_max 26
_diffrn_reflns_limit_k_min -26
_diffrn_reflns_limit_l_max 21
_diffrn_reflns_limit_l_min -21
_diffrn_reflns_number 72253
_diffrn_reflns_theta_full 25.00
_diffrn_reflns_theta_max 27.62
_diffrn_reflns_theta_min 1.59
_diffrn_standards_decay_% 0
_diffrn_standards_number 0
_exptl_absorpt_coefficient_mu 0.653
_exptl_absorpt_correction_T_max 0.9744
_exptl_absorpt_correction_T_min 0.8806
_exptl_absorpt_correction_type multi-scan
_exptl_absorpt_process_details sadabs
_exptl_crystal_colour YELLOW
_exptl_crystal_density_diffrn 1.427
_exptl_crystal_density_method 'not measured'
_exptl_crystal_description BLOCK
_exptl_crystal_F_000 1648
_exptl_crystal_size_max 0.20
_exptl_crystal_size_mid 0.11
_exptl_crystal_size_min 0.04
_refine_diff_density_max 0.684
_refine_diff_density_min -1.046
_refine_diff_density_rms 0.246
_refine_ls_extinction_method none
_refine_ls_goodness_of_fit_ref 1.027
_refine_ls_hydrogen_treatment constr
_refine_ls_matrix_type full
_refine_ls_number_parameters 457
_refine_ls_number_reflns 8671
_refine_ls_number_restraints 0
_refine_ls_restrained_S_all 1.027
_refine_ls_R_factor_all 0.1453
_refine_ls_R_factor_gt 0.0522
_refine_ls_shift/su_max 0.005
_refine_ls_shift/su_mean 0.000
_refine_ls_structure_factor_coef Fsqd
_refine_ls_weighting_details 'calc w=1/[\s^2^(Fo^2^)+(0.0836P)^2^+0.0000P] where P=(Fo^2^+2Fc^2^)/3'
_refine_ls_weighting_scheme calc
_refine_ls_wR_factor_gt 0.1110
_refine_ls_wR_factor_ref 0.1757
_reflns_number_gt 4643
_reflns_number_total 8671
_reflns_threshold_expression >2sigma(I)
_cod_data_source_file om2006968_si_002.cif
_cod_data_source_block iah241
_cod_depositor_comments
;
The following automatic conversions were performed:

'_symmetry_cell_setting' value 'Monoclinic' changed to 'monoclinic'
according to /home/saulius/struct/CIF-dictionaries/cif_core.dic
dictionary named 'cif_core.dic' version 2.4.1 from 2010-06-29.

Automatic conversion script
Id: cif_fix_values 1715 2011-07-08 13:25:40Z adriana 
;
_cod_original_sg_symbol_H-M P2(1)/c
_cod_database_code 4065296

loop_
_symmetry_equiv_pos_as_xyz
'x, y, z'
'-x, y+1/2, -z+1/2'
'-x, -y, -z'
'x, -y-1/2, z-1/2'

loop_
_atom_site_label
_atom_site_type_symbol
_atom_site_fract_x
_atom_site_fract_y
_atom_site_fract_z
_atom_site_U_iso_or_equiv
_atom_site_adp_type
_atom_site_occupancy
_atom_site_symmetry_multiplicity
_atom_site_calc_flag
_atom_site_refinement_flags
Rh1 Rh 0.31996(4) 0.04597(2) 0.82765(3) 0.02890(15) Uani 1 1 d .
P1 P 0.21947(14) 0.13605(7) 0.86345(8) 0.0296(3) Uani 1 1 d .
P2 P 0.38985(13) -0.02407(7) 0.73998(9) 0.0293(3) Uani 1 1 d .
Cl1 Cl 0.13100(14) -0.01576(8) 0.81041(10) 0.0448(4) Uani 1 1 d .
O1 O 0.1935(4) 0.07945(19) 0.6931(2) 0.0344(9) Uani 1 1 d .
O2 O 0.5662(5) 0.0874(3) 0.9092(3) 0.0712(16) Uani 1 1 d .
C1 C 0.4698(6) 0.0717(3) 0.8759(3) 0.0387(15) Uani 1 1 d .
C2 C 0.1430(5) 0.1411(3) 0.6907(3) 0.0342(14) Uani 1 1 d .
C3 C 0.1482(5) 0.1728(3) 0.7656(3) 0.0322(13) Uani 1 1 d .
C4 C 0.1002(6) 0.2354(3) 0.7629(4) 0.0416(15) Uani 1 1 d .
H4 H 0.1030 0.2588 0.8124 0.050 Uiso 1 1 calc R
C5 C 0.0487(6) 0.2643(3) 0.6899(4) 0.0467(17) Uani 1 1 d .
H5 H 0.0166 0.3072 0.6893 0.056 Uiso 1 1 calc R
C6 C 0.0439(6) 0.2310(3) 0.6183(4) 0.0429(16) Uani 1 1 d .
H6 H 0.0083 0.2515 0.5684 0.051 Uiso 1 1 calc R
C7 C 0.0892(5) 0.1686(3) 0.6163(3) 0.0362(14) Uani 1 1 d .
C8 C 0.0731(6) 0.1249(3) 0.5403(3) 0.0392(15) Uani 1 1 d .
C9 C 0.1822(6) 0.0794(3) 0.5480(3) 0.0352(14) Uani 1 1 d .
C10 C 0.2316(6) 0.0562(3) 0.4832(3) 0.0455(17) Uani 1 1 d .
H10 H 0.2018 0.0727 0.4300 0.055 Uiso 1 1 calc R
C11 C 0.3223(6) 0.0101(4) 0.4936(4) 0.0497(18) Uani 1 1 d .
H11 H 0.3541 -0.0050 0.4479 0.060 Uiso 1 1 calc R
C12 C 0.3673(6) -0.0144(3) 0.5694(3) 0.0432(16) Uani 1 1 d .
H12 H 0.4298 -0.0466 0.5754 0.052 Uiso 1 1 calc R
C13 C 0.3241(5) 0.0068(3) 0.6379(3) 0.0329(14) Uani 1 1 d .
C14 C 0.2334(5) 0.0550(3) 0.6248(3) 0.0307(13) Uani 1 1 d .
C15 C 0.3368(5) -0.1088(3) 0.7423(4) 0.0356(14) Uani 1 1 d .
C16 C 0.2729(6) -0.1387(3) 0.6737(4) 0.0454(16) Uani 1 1 d .
H16 H 0.2573 -0.1156 0.6236 0.054 Uiso 1 1 calc R
C17 C 0.2311(7) -0.2012(4) 0.6761(5) 0.064(2) Uani 1 1 d .
H17 H 0.1897 -0.2216 0.6276 0.077 Uiso 1 1 calc R
C18 C 0.2494(7) -0.2343(4) 0.7487(6) 0.066(2) Uani 1 1 d .
H18 H 0.2185 -0.2772 0.7512 0.079 Uiso 1 1 calc R
C19 C 0.3123(6) -0.2050(4) 0.8171(5) 0.059(2) Uani 1 1 d .
H19 H 0.3272 -0.2287 0.8669 0.071 Uiso 1 1 calc R
C20 C 0.3550(6) -0.1423(3) 0.8165(4) 0.0396(15) Uani 1 1 d .
C21 C 0.5549(5) -0.0317(3) 0.7358(3) 0.0349(14) Uani 1 1 d .
C22 C 0.6096(6) -0.0925(3) 0.7476(4) 0.0469(17) Uani 1 1 d .
H22 H 0.5606 -0.1295 0.7534 0.056 Uiso 1 1 calc R
C23 C 0.7347(6) -0.0996(4) 0.7510(4) 0.061(2) Uani 1 1 d .
H23 H 0.7713 -0.1414 0.7593 0.073 Uiso 1 1 calc R
C24 C 0.8042(6) -0.0479(5) 0.7428(4) 0.057(2) Uani 1 1 d .
H24 H 0.8903 -0.0532 0.7459 0.069 Uiso 1 1 calc R
C25 C 0.7537(6) 0.0118(4) 0.7299(4) 0.054(2) Uani 1 1 d .
H25 H 0.8053 0.0479 0.7247 0.065 Uiso 1 1 calc R
C26 C 0.6274(6) 0.0219(3) 0.7241(3) 0.0414(16) Uani 1 1 d .
C27 C 0.0932(5) 0.1232(3) 0.9193(3) 0.0321(13) Uani 1 1 d .
C28 C 0.1144(6) 0.0874(3) 0.9916(3) 0.0373(14) Uani 1 1 d .
C29 C 0.0176(6) 0.0800(3) 1.0335(4) 0.0484(17) Uani 1 1 d .
H29 H 0.0311 0.0567 1.0835 0.058 Uiso 1 1 calc R
C30 C -0.0962(6) 0.1052(4) 1.0045(4) 0.056(2) Uani 1 1 d .
H30 H -0.1606 0.0994 1.0344 0.068 Uiso 1 1 calc R
C31 C -0.1172(6) 0.1385(4) 0.9329(5) 0.0562(19) Uani 1 1 d .
H31 H -0.1969 0.1553 0.9121 0.067 Uiso 1 1 calc R
C32 C -0.0228(6) 0.1479(3) 0.8902(4) 0.0467(17) Uani 1 1 d .
H32 H -0.0379 0.1715 0.8404 0.056 Uiso 1 1 calc R
C33 C 0.3090(5) 0.2033(3) 0.9179(3) 0.0335(14) Uani 1 1 d .
C34 C 0.3965(6) 0.2372(3) 0.8828(4) 0.0428(16) Uani 1 1 d .
C35 C 0.4658(7) 0.2847(4) 0.9304(5) 0.060(2) Uani 1 1 d .
H35 H 0.5249 0.3084 0.9075 0.072 Uiso 1 1 calc R
C36 C 0.4527(7) 0.2985(4) 1.0075(5) 0.064(2) Uani 1 1 d .
H36 H 0.5019 0.3312 1.0377 0.077 Uiso 1 1 calc R
C37 C 0.3690(7) 0.2656(4) 1.0413(4) 0.057(2) Uani 1 1 d .
H37 H 0.3606 0.2749 1.0958 0.069 Uiso 1 1 calc R
C38 C 0.2953(6) 0.2182(3) 0.9975(4) 0.0449(16) Uani 1 1 d .
H38 H 0.2357 0.1960 1.0216 0.054 Uiso 1 1 calc R
C39 C 0.4191(6) 0.2259(3) 0.7965(4) 0.0524(18) Uani 1 1 d .
H39A H 0.3604 0.2516 0.7579 0.079 Uiso 1 1 calc R
H39B H 0.4083 0.1797 0.7829 0.079 Uiso 1 1 calc R
H39C H 0.5032 0.2392 0.7933 0.079 Uiso 1 1 calc R
C40 C 0.2340(6) 0.0556(3) 1.0253(4) 0.0492(17) Uani 1 1 d .
H40A H 0.2511 0.0218 0.9875 0.074 Uiso 1 1 calc R
H40B H 0.2296 0.0359 1.0782 0.074 Uiso 1 1 calc R
H40C H 0.2998 0.0881 1.0324 0.074 Uiso 1 1 calc R
C41 C 0.4213(7) -0.1130(3) 0.8954(4) 0.057(2) Uani 1 1 d .
H41A H 0.3756 -0.0751 0.9090 0.086 Uiso 1 1 calc R
H41B H 0.5041 -0.0996 0.8892 0.086 Uiso 1 1 calc R
H41C H 0.4273 -0.1453 0.9391 0.086 Uiso 1 1 calc R
C42 C 0.5773(7) 0.0887(3) 0.7047(5) 0.062(2) Uani 1 1 d .
H42A H 0.5193 0.0880 0.6526 0.094 Uiso 1 1 calc R
H42B H 0.6451 0.1185 0.7009 0.094 Uiso 1 1 calc R
H42C H 0.5347 0.1034 0.7480 0.094 Uiso 1 1 calc R
C43 C -0.0430(6) 0.0841(3) 0.5396(4) 0.0557(19) Uani 1 1 d .
H43A H -0.0584 0.0571 0.4903 0.083 Uiso 1 1 calc R
H43B H -0.1134 0.1130 0.5399 0.083 Uiso 1 1 calc R
H43C H -0.0314 0.0562 0.5880 0.083 Uiso 1 1 calc R
C44 C 0.0563(7) 0.1640(4) 0.4610(4) 0.064(2) Uani 1 1 d .
H44A H 0.1313 0.1889 0.4593 0.096 Uiso 1 1 calc R
H44B H -0.0133 0.1939 0.4586 0.096 Uiso 1 1 calc R
H44C H 0.0402 0.1343 0.4143 0.096 Uiso 1 1 calc R

loop_
_atom_site_aniso_label
_atom_site_aniso_U_11
_atom_site_aniso_U_22
_atom_site_aniso_U_33
_atom_site_aniso_U_23
_atom_site_aniso_U_13
_atom_site_aniso_U_12
Rh1 0.0256(2) 0.0342(3) 0.0273(2) -0.0030(2) 0.00592(17) 0.0004(2)
P1 0.0278(8) 0.0346(9) 0.0272(7) -0.0018(6) 0.0069(6) 0.0025(7)
P2 0.0251(8) 0.0337(8) 0.0284(7) -0.0042(6) 0.0034(6) 0.0013(6)
Cl1 0.0350(9) 0.0493(10) 0.0526(9) 0.0002(8) 0.0149(7) -0.0080(7)
O1 0.039(2) 0.039(2) 0.024(2) 0.0036(17) 0.0041(18) 0.008(2)
O2 0.044(3) 0.104(5) 0.060(3) -0.029(3) -0.004(3) -0.009(3)
C1 0.039(4) 0.047(4) 0.028(3) -0.009(3) 0.000(3) 0.001(3)
C2 0.029(3) 0.035(4) 0.038(3) 0.006(3) 0.004(3) 0.000(3)
C3 0.032(3) 0.032(3) 0.032(3) 0.002(3) 0.004(3) 0.001(3)
C4 0.037(4) 0.040(4) 0.047(4) 0.003(3) 0.007(3) -0.001(3)
C5 0.046(4) 0.032(4) 0.061(4) 0.005(3) 0.008(3) 0.005(3)
C6 0.040(4) 0.036(4) 0.049(4) 0.015(3) -0.001(3) 0.001(3)
C7 0.030(3) 0.037(4) 0.038(3) 0.004(3) -0.001(3) -0.004(3)
C8 0.040(4) 0.041(4) 0.031(3) 0.004(3) -0.006(3) -0.009(3)
C9 0.038(4) 0.039(4) 0.028(3) 0.002(3) 0.004(3) -0.014(3)
C10 0.049(4) 0.063(5) 0.025(3) 0.001(3) 0.005(3) -0.011(4)
C11 0.050(4) 0.071(5) 0.031(3) -0.010(3) 0.017(3) -0.011(4)
C12 0.040(4) 0.058(4) 0.033(3) -0.010(3) 0.011(3) -0.002(3)
C13 0.030(3) 0.044(4) 0.023(3) -0.002(3) 0.001(2) -0.002(3)
C14 0.027(3) 0.041(4) 0.024(3) -0.002(3) 0.004(2) -0.010(3)
C15 0.027(3) 0.030(3) 0.050(4) -0.009(3) 0.007(3) -0.002(3)
C16 0.037(4) 0.038(4) 0.056(4) -0.007(3) -0.005(3) 0.002(3)
C17 0.047(4) 0.052(5) 0.082(6) -0.018(4) -0.018(4) -0.008(4)
C18 0.040(4) 0.041(4) 0.109(7) -0.001(5) -0.007(5) -0.010(4)
C19 0.047(4) 0.050(5) 0.079(5) 0.019(4) 0.010(4) 0.000(4)
C20 0.036(4) 0.036(4) 0.047(4) 0.002(3) 0.007(3) 0.003(3)
C21 0.032(3) 0.043(4) 0.030(3) -0.010(3) 0.005(3) -0.002(3)
C22 0.036(4) 0.052(4) 0.051(4) -0.012(3) 0.003(3) 0.006(3)
C23 0.034(4) 0.088(6) 0.060(5) -0.012(4) 0.003(4) 0.018(4)
C24 0.032(4) 0.095(6) 0.043(4) -0.017(4) -0.001(3) 0.001(5)
C25 0.041(4) 0.083(6) 0.042(4) -0.012(4) 0.014(3) -0.021(4)
C26 0.040(4) 0.056(4) 0.031(3) -0.007(3) 0.014(3) -0.009(3)
C27 0.029(3) 0.036(3) 0.032(3) -0.003(3) 0.010(3) -0.002(3)
C28 0.040(4) 0.039(4) 0.033(3) -0.001(3) 0.008(3) -0.003(3)
C29 0.053(5) 0.056(4) 0.041(4) -0.003(3) 0.022(3) -0.004(4)
C30 0.045(4) 0.062(5) 0.073(5) -0.002(4) 0.038(4) -0.009(4)
C31 0.029(4) 0.063(5) 0.080(5) 0.012(4) 0.019(4) 0.003(3)
C32 0.041(4) 0.046(4) 0.056(4) 0.003(3) 0.015(3) 0.008(3)
C33 0.030(3) 0.033(3) 0.038(3) -0.005(3) 0.007(3) 0.004(3)
C34 0.045(4) 0.035(4) 0.048(4) -0.006(3) 0.006(3) -0.006(3)
C35 0.051(5) 0.053(5) 0.073(5) -0.004(4) 0.006(4) -0.014(4)
C36 0.063(5) 0.053(5) 0.070(5) -0.021(4) -0.006(4) -0.014(4)
C37 0.067(5) 0.061(5) 0.040(4) -0.020(4) -0.001(4) 0.007(4)
C38 0.040(4) 0.052(4) 0.041(4) -0.014(3) 0.003(3) 0.000(3)
C39 0.051(4) 0.053(4) 0.058(4) -0.001(4) 0.023(4) -0.018(4)
C40 0.047(4) 0.062(5) 0.039(3) 0.013(3) 0.010(3) 0.005(4)
C41 0.069(5) 0.058(5) 0.043(4) 0.013(4) 0.007(4) 0.013(4)
C42 0.064(5) 0.063(5) 0.066(5) -0.003(4) 0.026(4) -0.017(4)
C43 0.040(4) 0.054(5) 0.066(5) -0.010(4) -0.007(4) -0.008(3)
C44 0.082(6) 0.062(5) 0.037(4) 0.016(4) -0.016(4) -0.001(4)

loop_
_atom_type_symbol
_atom_type_description
_atom_type_scat_dispersion_real
_atom_type_scat_dispersion_imag
_atom_type_scat_source
C C 0.0033 0.0016 'International Tables Vol C Tables 4.2.6.8 and 6.1.1.4'
H H 0.0000 0.0000 'International Tables Vol C Tables 4.2.6.8 and 6.1.1.4'
O O 0.0106 0.0060 'International Tables Vol C Tables 4.2.6.8 and 6.1.1.4'
P P 0.1023 0.0942 'International Tables Vol C Tables 4.2.6.8 and 6.1.1.4'
Rh Rh -1.1178 0.9187 'International Tables Vol C Tables 4.2.6.8 and 6.1.1.4'
Cl Cl 0.1484 0.1585 'International Tables Vol C Tables 4.2.6.8 and 6.1.1.4'

loop_
_geom_angle_atom_site_label_1
_geom_angle_atom_site_label_2
_geom_angle_atom_site_label_3
_geom_angle
C1 Rh1 P2 94.55(19)
C1 Rh1 P1 95.6(2)
P2 Rh1 P1 155.79(6)
C1 Rh1 Cl1 157.0(2)
P2 Rh1 Cl1 88.86(6)
P1 Rh1 Cl1 90.33(6)
C1 Rh1 O1 129.7(2)
P2 Rh1 O1 78.48(9)
P1 Rh1 O1 78.13(9)
Cl1 Rh1 O1 73.24(10)
C27 P1 C3 105.6(3)
C27 P1 C33 104.4(3)
C3 P1 C33 103.3(3)
C27 P1 Rh1 117.8(2)
C3 P1 Rh1 104.50(19)
C33 P1 Rh1 119.55(19)
C13 P2 C15 105.9(3)
C13 P2 C21 102.6(3)
C15 P2 C21 104.0(3)
C13 P2 Rh1 104.56(19)
C15 P2 Rh1 115.89(19)
C21 P2 Rh1 122.12(18)
C2 O1 C14 119.7(4)
C2 O1 Rh1 115.7(3)
C14 O1 Rh1 115.1(3)
O2 C1 Rh1 178.0(6)
O1 C2 C7 120.1(5)
O1 C2 C3 116.9(5)
C7 C2 C3 123.0(5)
C4 C3 C2 116.8(5)
C4 C3 P1 120.5(4)
C2 C3 P1 122.6(4)
C5 C4 C3 121.4(6)
C5 C4 H4 119.3
C3 C4 H4 119.3
C6 C5 C4 119.8(6)
C6 C5 H5 120.1
C4 C5 H5 120.1
C5 C6 C7 122.1(6)
C5 C6 H6 118.9
C7 C6 H6 118.9
C6 C7 C2 116.9(6)
C6 C7 C8 125.2(5)
C2 C7 C8 117.5(5)
C9 C8 C44 111.5(5)
C9 C8 C43 108.4(5)
C44 C8 C43 108.3(5)
C9 C8 C7 108.8(5)
C44 C8 C7 112.5(5)
C43 C8 C7 107.2(5)
C10 C9 C14 116.2(6)
C10 C9 C8 124.9(5)
C14 C9 C8 118.8(5)
C11 C10 C9 121.8(6)
C11 C10 H10 119.1
C9 C10 H10 119.1
C12 C11 C10 120.4(6)
C12 C11 H11 119.8
C10 C11 H11 119.8
C11 C12 C13 121.5(6)
C11 C12 H12 119.2
C13 C12 H12 119.2
C12 C13 C14 116.2(5)
C12 C13 P2 121.1(5)
C14 C13 P2 122.7(4)
O1 C14 C9 119.1(5)
O1 C14 C13 117.1(5)
C9 C14 C13 123.8(5)
C16 C15 C20 118.9(6)
C16 C15 P2 121.6(5)
C20 C15 P2 119.4(4)
C17 C16 C15 121.5(7)
C17 C16 H16 119.3
C15 C16 H16 119.3
C16 C17 C18 119.8(7)
C16 C17 H17 120.1
C18 C17 H17 120.1
C19 C18 C17 119.2(7)
C19 C18 H18 120.4
C17 C18 H18 120.4
C18 C19 C20 122.1(7)
C18 C19 H19 118.9
C20 C19 H19 118.9
C19 C20 C15 118.4(6)
C19 C20 C41 118.7(6)
C15 C20 C41 122.8(6)
C22 C21 C26 119.0(6)
C22 C21 P2 118.6(5)
C26 C21 P2 122.3(5)
C23 C22 C21 120.6(7)
C23 C22 H22 119.7
C21 C22 H22 119.7
C24 C23 C22 120.2(8)
C24 C23 H23 119.9
C22 C23 H23 119.9
C23 C24 C25 120.8(7)
C23 C24 H24 119.6
C25 C24 H24 119.6
C24 C25 C26 121.6(7)
C24 C25 H25 119.2
C26 C25 H25 119.2
C25 C26 C21 117.7(7)
C25 C26 C42 118.5(6)
C21 C26 C42 123.8(6)
C32 C27 C28 119.5(5)
C32 C27 P1 120.9(4)
C28 C27 P1 119.6(4)
C29 C28 C27 118.1(6)
C29 C28 C40 118.3(6)
C27 C28 C40 123.6(5)
C30 C29 C28 121.8(6)
C30 C29 H29 119.1
C28 C29 H29 119.1
C31 C30 C29 119.9(6)
C31 C30 H30 120.0
C29 C30 H30 120.0
C30 C31 C32 120.0(7)
C30 C31 H31 120.0
C32 C31 H31 120.0
C31 C32 C27 120.6(6)
C31 C32 H32 119.7
C27 C32 H32 119.7
C38 C33 C34 119.4(6)
C38 C33 P1 119.4(5)
C34 C33 P1 121.1(4)
C35 C34 C33 117.3(6)
C35 C34 C39 118.3(6)
C33 C34 C39 124.3(5)
C36 C35 C34 123.0(7)
C36 C35 H35 118.5
C34 C35 H35 118.5
C35 C36 C37 119.6(7)
C35 C36 H36 120.2
C37 C36 H36 120.2
C36 C37 C38 120.9(6)
C36 C37 H37 119.6
C38 C37 H37 119.6
C37 C38 C33 119.8(6)
C37 C38 H38 120.1
C33 C38 H38 120.1
C34 C39 H39A 109.5
C34 C39 H39B 109.5
H39A C39 H39B 109.5
C34 C39 H39C 109.5
H39A C39 H39C 109.5
H39B C39 H39C 109.5
C28 C40 H40A 109.5
C28 C40 H40B 109.5
H40A C40 H40B 109.5
C28 C40 H40C 109.5
H40A C40 H40C 109.5
H40B C40 H40C 109.5
C20 C41 H41A 109.5
C20 C41 H41B 109.5
H41A C41 H41B 109.5
C20 C41 H41C 109.5
H41A C41 H41C 109.5
H41B C41 H41C 109.5
C26 C42 H42A 109.5
C26 C42 H42B 109.5
H42A C42 H42B 109.5
C26 C42 H42C 109.5
H42A C42 H42C 109.5
H42B C42 H42C 109.5
C8 C43 H43A 109.5
C8 C43 H43B 109.5
H43A C43 H43B 109.5
C8 C43 H43C 109.5
H43A C43 H43C 109.5
H43B C43 H43C 109.5
C8 C44 H44A 109.5
C8 C44 H44B 109.5
H44A C44 H44B 109.5
C8 C44 H44C 109.5
H44A C44 H44C 109.5
H44B C44 H44C 109.5

loop_
_geom_bond_atom_site_label_1
_geom_bond_atom_site_label_2
_geom_bond_distance
Rh1 C1 1.783(7)
Rh1 P2 2.2872(14)
Rh1 P1 2.2966(15)
Rh1 Cl1 2.4169(16)
Rh1 O1 2.510(4)
P1 C27 1.836(5)
P1 C3 1.838(6)
P1 C33 1.840(6)
P2 C13 1.836(6)
P2 C15 1.842(6)
P2 C21 1.846(6)
O1 C2 1.383(7)
O1 C14 1.390(6)
O2 C1 1.153(7)
C2 C7 1.393(8)
C2 C3 1.402(8)
C3 C4 1.391(8)
C4 C5 1.379(8)
C4 H4 0.9500
C5 C6 1.370(8)
C5 H5 0.9500
C6 C7 1.382(8)
C6 H6 0.9500
C7 C8 1.536(8)
C8 C9 1.514(9)
C8 C44 1.529(8)
C8 C43 1.532(8)
C9 C10 1.384(8)
C9 C14 1.394(7)
C10 C11 1.367(9)
C10 H10 0.9500
C11 C12 1.366(9)
C11 H11 0.9500
C12 C13 1.387(7)
C12 H12 0.9500
C13 C14 1.398(8)
C15 C16 1.372(8)
C15 C20 1.398(8)
C16 C17 1.370(9)
C16 H16 0.9500
C17 C18 1.370(10)
C17 H17 0.9500
C18 C19 1.362(10)
C18 H18 0.9500
C19 C20 1.375(9)
C19 H19 0.9500
C20 C41 1.508(9)
C21 C22 1.387(8)
C21 C26 1.398(8)
C22 C23 1.382(9)
C22 H22 0.9500
C23 C24 1.335(11)
C23 H23 0.9500
C24 C25 1.351(10)
C24 H24 0.9500
C25 C26 1.397(9)
C25 H25 0.9500
C26 C42 1.495(9)
C27 C32 1.382(8)
C27 C28 1.395(8)
C28 C29 1.390(8)
C28 C40 1.490(8)
C29 C30 1.364(9)
C29 H29 0.9500
C30 C31 1.360(9)
C30 H30 0.9500
C31 C32 1.381(8)
C31 H31 0.9500
C32 H32 0.9500
C33 C38 1.399(7)
C33 C34 1.406(8)
C34 C35 1.396(9)
C34 C39 1.522(8)
C35 C36 1.351(9)
C35 H35 0.9500
C36 C37 1.353(10)
C36 H36 0.9500
C37 C38 1.388(9)
C37 H37 0.9500
C38 H38 0.9500
C39 H39A 0.9800
C39 H39B 0.9800
C39 H39C 0.9800
C40 H40A 0.9800
C40 H40B 0.9800
C40 H40C 0.9800
C41 H41A 0.9800
C41 H41B 0.9800
C41 H41C 0.9800
C42 H42A 0.9800
C42 H42B 0.9800
C42 H42C 0.9800
C43 H43A 0.9800
C43 H43B 0.9800
C43 H43C 0.9800
C44 H44A 0.9800
C44 H44B 0.9800
C44 H44C 0.9800
